data_4307783
loop_
_publ_author_name
'Long Jiang'
'Xiao-Long Feng'
'Cheng-Yong Su'
'Xiao-Ming Chen'
'Tong-Bu Lu'

_publ_section_title
;
Interchain-Solvent-Induced Chirality Change of 1D Helical Chains: From
Achiral to Chiral Crystallization
;
_journal_name_full 'Inorganic Chemistry'
_journal_page_first 2637
_journal_page_last 2644
_journal_paper_doi 10.1021/ic062272u
_journal_volume 46
_journal_year 2007
_chemical_formula_sum 'C20 H38.5 N8 Ni2 O1.25'
_chemical_formula_weight 528.51
_chemical_name_systematic
; 
 ? 
;
_space_group_IT_number 152
_symmetry_cell_setting trigonal
_symmetry_space_group_name_Hall 'P 31 2"'
_symmetry_space_group_name_H-M 'P 31 2 1'
_atom_sites_solution_hydrogens geom
_atom_sites_solution_primary direct
_atom_sites_solution_secondary difmap
_audit_creation_method SHELXL-97
_cell_angle_alpha 90.00
_cell_angle_beta 90.00
_cell_angle_gamma 120.00
_cell_formula_units_Z 6
_cell_length_a 16.0165(5)
_cell_length_b 16.0165(5)
_cell_length_c 18.6084(11)
_cell_measurement_reflns_used 9579
_cell_measurement_temperature 173(2)
_cell_measurement_theta_max 27.10
_cell_measurement_theta_min 2.54
_cell_volume 4134.0(3)
_computing_cell_refinement 'Bruker APEX'
_computing_data_collection 'Bruker APEX'
_computing_data_reduction 'Bruker APEX'
_computing_molecular_graphics 'Bruker SHELXTL'
_computing_publication_material 'Bruker SHELXTL'
_computing_structure_refinement 'SHELXL-97 (Sheldrick, 1997)'
_computing_structure_solution 'SHELXS-97 (Sheldrick, 1990)'
_diffrn_ambient_temperature 173(2)
_diffrn_measured_fraction_theta_full 0.998
_diffrn_measured_fraction_theta_max 0.998
_diffrn_measurement_device_type 'CCD area detector'
_diffrn_measurement_method 'phi and omega scans'
_diffrn_radiation_monochromator graphite
_diffrn_radiation_source 'fine-focus sealed tube'
_diffrn_radiation_type MoK\a
_diffrn_radiation_wavelength 0.71073
_diffrn_reflns_av_R_equivalents 0.0402
_diffrn_reflns_av_sigmaI/netI 0.0394
_diffrn_reflns_limit_h_max 19
_diffrn_reflns_limit_h_min -18
_diffrn_reflns_limit_k_max 19
_diffrn_reflns_limit_k_min -15
_diffrn_reflns_limit_l_max 22
_diffrn_reflns_limit_l_min -18
_diffrn_reflns_number 19927
_diffrn_reflns_theta_full 25.99
_diffrn_reflns_theta_max 25.99
_diffrn_reflns_theta_min 1.09
_exptl_absorpt_coefficient_mu 1.392
_exptl_absorpt_correction_T_max 0.6643
_exptl_absorpt_correction_T_min 0.5991
_exptl_absorpt_correction_type multi-scan
_exptl_absorpt_process_details 'SADABS (Sheldrick, 1996)'
_exptl_crystal_colour violet
_exptl_crystal_density_diffrn 1.274
_exptl_crystal_density_method 'not measured'
_exptl_crystal_description block
_exptl_crystal_F_000 1683
_exptl_crystal_size_max 0.41
_exptl_crystal_size_mid 0.35
_exptl_crystal_size_min 0.32
_refine_diff_density_max 0.511
_refine_diff_density_min -0.292
_refine_diff_density_rms 0.077
_refine_ls_abs_structure_details 'Flack H D (1983), Acta Cryst. A39, 876-881'
_refine_ls_abs_structure_Flack -0.007(18)
_refine_ls_extinction_method none
_refine_ls_goodness_of_fit_ref 1.077
_refine_ls_hydrogen_treatment mixed
_refine_ls_matrix_type full
_refine_ls_number_parameters 289
_refine_ls_number_reflns 5414
_refine_ls_number_restraints 0
_refine_ls_restrained_S_all 1.077
_refine_ls_R_factor_all 0.0290
_refine_ls_R_factor_gt 0.0287
_refine_ls_shift/su_max 0.001
_refine_ls_shift/su_mean 0.000
_refine_ls_structure_factor_coef Fsqd
_refine_ls_weighting_details 'calc w=1/[\s^2^(Fo^2^)+(0.0509P)^2^+0.0000P] where P=(Fo^2^+2Fc^2^)/3'
_refine_ls_weighting_scheme calc
_refine_ls_wR_factor_gt 0.0773
_refine_ls_wR_factor_ref 0.0775
_reflns_number_gt 5373
_reflns_number_total 5414
_reflns_threshold_expression >2sigma(I)
_cod_data_source_file ic062272usi20061129_100724.cif
_cod_data_source_block delta-3.(1.25H2O)
_cod_depositor_comments
;
The following automatic conversions were performed:
'_symmetry_cell_setting' value 'Trigonal' changed to 'trigonal' according
to '/home/saulius/struct/CIF-dictionaries/cif_core.dic' dictionary named
'cif_core.dic' version 2.4.1 from 2010-06-29.

Automatic conversion script
Id: cif_fix_enum 1527 2010-12-29 10:47:43Z saulius 
;
_cod_original_formula_sum 'C20 H38.50 N8 Ni2 O1.25'
_cod_database_code 4307783

loop_
_symmetry_equiv_pos_as_xyz
'x, y, z'
'-y, x-y, z+1/3'
'-x+y, -x, z+2/3'
'y, x, -z'
'x-y, -y, -z+2/3'
'-x, -x+y, -z+1/3'

loop_
_atom_site_label
_atom_site_type_symbol
_atom_site_fract_x
_atom_site_fract_y
_atom_site_fract_z
_atom_site_U_iso_or_equiv
_atom_site_adp_type
_atom_site_occupancy
_atom_site_symmetry_multiplicity
_atom_site_calc_flag
_atom_site_refinement_flags
_atom_site_disorder_assembly
_atom_site_disorder_group
C1 C 0.7614(3) 1.0817(3) 0.0499(2) 0.0261(9) Uani 1 1 d . . .
H1A H 0.8179 1.0749 0.0381 0.031 Uiso 1 1 calc R . .
H1B H 0.7851 1.1460 0.0720 0.031 Uiso 1 1 calc R . .
C2 C 0.7067(3) 1.0743(3) -0.0175(2) 0.0227(8) Uani 1 1 d . . .
H2A H 0.7489 1.1264 -0.0511 0.027 Uiso 1 1 calc R . .
H2B H 0.6864 1.0117 -0.0412 0.027 Uiso 1 1 calc R . .
C3 C 0.5596(3) 1.0687(3) -0.06483(19) 0.0217(8) Uani 1 1 d . . .
H3 H 0.5346 1.0018 -0.0835 0.026 Uiso 1 1 calc R . .
C4 C 0.6189(4) 1.1402(3) -0.1241(2) 0.0335(10) Uani 1 1 d . . .
H4A H 0.6510 1.2059 -0.1046 0.050 Uiso 1 1 calc R . .
H4B H 0.5762 1.1354 -0.1636 0.050 Uiso 1 1 calc R . .
H4C H 0.6674 1.1252 -0.1420 0.050 Uiso 1 1 calc R . .
C5 C 0.4735(3) 1.0819(3) -0.0470(2) 0.0246(9) Uani 1 1 d . . .
H5A H 0.4989 1.1447 -0.0222 0.030 Uiso 1 1 calc R . .
H5B H 0.4453 1.0868 -0.0930 0.030 Uiso 1 1 calc R . .
C6 C 0.3915(3) 1.0061(3) -0.0012(2) 0.0234(9) Uani 1 1 d . . .
C7 C 0.3495(3) 0.9055(3) -0.0326(2) 0.0256(9) Uani 1 1 d . . .
H7A H 0.3994 0.8871 -0.0339 0.038 Uiso 1 1 calc R . .
H7B H 0.3264 0.9049 -0.0815 0.038 Uiso 1 1 calc R . .
H7C H 0.2957 0.8596 -0.0026 0.038 Uiso 1 1 calc R . .
C8 C 0.3108(3) 1.0306(3) 0.0021(3) 0.0293(9) Uani 1 1 d . . .
H8A H 0.2612 0.9874 0.0360 0.044 Uiso 1 1 calc R . .
H8B H 0.2821 1.0228 -0.0458 0.044 Uiso 1 1 calc R . .
H8C H 0.3373 1.0975 0.0179 0.044 Uiso 1 1 calc R . .
C9 C 0.4431(3) 1.0851(3) 0.1185(2) 0.0221(8) Uani 1 1 d . . .
H9A H 0.3796 1.0777 0.1309 0.027 Uiso 1 1 calc R . .
H9B H 0.4800 1.1461 0.0914 0.027 Uiso 1 1 calc R . .
C10 C 0.4963(3) 1.0906(3) 0.1864(2) 0.0221(9) Uani 1 1 d . . .
H10A H 0.5096 1.1489 0.2138 0.026 Uiso 1 1 calc R . .
H10B H 0.4560 1.0335 0.2167 0.026 Uiso 1 1 calc R . .
C11 C 0.6386(3) 1.0875(3) 0.23388(19) 0.0209(8) Uani 1 1 d . . .
H11 H 0.5994 1.0215 0.2549 0.025 Uiso 1 1 calc R . .
C12 C 0.6508(4) 1.1622(3) 0.2913(2) 0.0306(11) Uani 1 1 d . . .
H12A H 0.6763 1.2256 0.2688 0.046 Uiso 1 1 calc R . .
H12B H 0.6957 1.1653 0.3285 0.046 Uiso 1 1 calc R . .
H12C H 0.5881 1.1430 0.3132 0.046 Uiso 1 1 calc R . .
C13 C 0.7373(3) 1.1030(3) 0.2153(2) 0.0232(9) Uani 1 1 d . . .
H13A H 0.7743 1.1163 0.2605 0.028 Uiso 1 1 calc R . .
H13B H 0.7705 1.1619 0.1854 0.028 Uiso 1 1 calc R . .
C14 C 0.7437(3) 1.0217(3) 0.1756(2) 0.0241(8) Uani 1 1 d . . .
C15 C 0.6907(3) 0.9264(3) 0.2158(2) 0.0267(9) Uani 1 1 d . . .
H15A H 0.6217 0.9051 0.2176 0.040 Uiso 1 1 calc R . .
H15B H 0.7161 0.9350 0.2648 0.040 Uiso 1 1 calc R . .
H15C H 0.7002 0.8779 0.1909 0.040 Uiso 1 1 calc R . .
C16 C 0.8532(3) 1.0516(3) 0.1701(2) 0.0320(10) Uani 1 1 d . . .
H16A H 0.8591 1.0007 0.1455 0.048 Uiso 1 1 calc R . .
H16B H 0.8806 1.0609 0.2185 0.048 Uiso 1 1 calc R . .
H16C H 0.8882 1.1119 0.1429 0.048 Uiso 1 1 calc R . .
C17 C 0.5123(3) 0.8110(3) -0.01813(19) 0.0145(7) Uani 1 1 d . . .
C18 C 0.6016(3) 0.7350(3) -0.0927(3) 0.0335(11) Uani 1 1 d . . .
C19 C 0.4319(3) 0.5966(3) -0.13711(18) 0.0160(8) Uani 1 1 d . . .
C20 C 0.3480(3) 0.6825(3) -0.07288(19) 0.0150(8) Uani 1 1 d . . .
N1 N 0.6987(2) 1.0057(2) 0.10173(17) 0.0197(7) Uani 1 1 d . . .
H1C H 0.6945 0.9491 0.0848 0.024 Uiso 1 1 calc R . .
N2 N 0.6210(2) 1.0824(2) -0.00013(17) 0.0191(7) Uani 1 1 d . . .
H2C H 0.6430 1.1446 0.0167 0.023 Uiso 1 1 calc R . .
N3 N 0.4286(2) 1.0029(2) 0.07231(16) 0.0179(7) Uani 1 1 d . . .
H3A H 0.3784 0.9487 0.0940 0.021 Uiso 1 1 calc R . .
N4 N 0.5885(2) 1.0942(2) 0.16900(18) 0.0185(7) Uani 1 1 d . . .
H4D H 0.6286 1.1540 0.1482 0.022 Uiso 1 1 calc R . .
N5 N 0.5297(2) 0.8746(2) 0.01886(16) 0.0165(6) Uani 1 1 d . . .
N6 N 0.6795(3) 0.7537(4) -0.1024(3) 0.0592(16) Uani 1 1 d . . .
N7 N 0.4111(2) 0.5292(2) -0.17038(18) 0.0183(7) Uani 1 1 d . . .
N8 N 0.2722(3) 0.6732(3) -0.0714(2) 0.0264(8) Uani 1 1 d . . .
Ni1 Ni 0.55627(3) 0.98763(3) 0.08767(2) 0.01282(10) Uani 1 1 d . . .
Ni2 Ni 0.47384(3) 0.70590(3) -0.07992(3) 0.01516(11) Uani 1 1 d . . .
O2 O 0.03815(3) 0.99435(3) 0.01370(3) 0.039(9) Uiso 0.08 1 d PR . .
H2D H 0.0312 0.9555 0.0486 0.058 Uiso 0.08 1 d PR . .
H2E H -0.0172 0.9828 0.0000 0.058 Uiso 0.17 2 d SPR . .
O2' O 0.01307(3) 0.89533(3) 0.11409(3) 0.089(10) Uiso 0.17 1 d PR . .
H3D H -0.0087 0.9148 0.0801 0.134 Uiso 0.17 1 d PR . .
H3E H -0.0055 0.9076 0.1544 0.134 Uiso 0.17 1 d PR . .
O1 O 0.8478(3) 0.7400(3) -0.0532(2) 0.0586(12) Uani 1 1 d . . .
H1E H 0.7997 0.7434 -0.0705 0.088 Uiso 1 1 d R . .
H1D H 0.8534 0.7579 -0.0086 0.088 Uiso 1 1 d R . .

loop_
_atom_site_aniso_label
_atom_site_aniso_U_11
_atom_site_aniso_U_22
_atom_site_aniso_U_33
_atom_site_aniso_U_23
_atom_site_aniso_U_13
_atom_site_aniso_U_12
C1 0.021(2) 0.023(2) 0.027(2) 0.0019(16) 0.0056(17) 0.0061(19)
C2 0.022(2) 0.017(2) 0.022(2) 0.0023(16) 0.0064(16) 0.0045(18)
C3 0.026(2) 0.020(2) 0.0125(17) -0.0032(14) -0.0021(15) 0.0068(17)
C4 0.046(3) 0.024(2) 0.025(2) 0.0015(19) -0.001(2) 0.013(2)
C5 0.033(2) 0.019(2) 0.0221(19) 0.0037(16) -0.0038(18) 0.0135(19)
C6 0.024(2) 0.024(2) 0.0266(19) 0.0014(18) -0.0002(18) 0.0152(18)
C7 0.023(2) 0.026(2) 0.0262(19) -0.0048(17) -0.0086(17) 0.0108(18)
C8 0.028(2) 0.026(2) 0.040(2) -0.004(2) -0.011(2) 0.018(2)
C9 0.019(2) 0.0167(19) 0.0311(19) -0.0041(16) 0.0048(17) 0.0091(17)
C10 0.027(2) 0.0153(19) 0.024(2) 0.0005(15) 0.0100(17) 0.0106(17)
C11 0.027(2) 0.0161(18) 0.0141(17) -0.0007(14) -0.0021(15) 0.0069(17)
C12 0.038(3) 0.035(3) 0.0169(19) -0.0096(18) -0.0035(19) 0.017(2)
C13 0.026(2) 0.022(2) 0.0169(18) -0.0001(15) -0.0043(15) 0.0083(19)
C14 0.023(2) 0.023(2) 0.0255(19) 0.0016(17) -0.0038(17) 0.0109(17)
C15 0.026(2) 0.028(2) 0.029(2) 0.0041(17) -0.0027(18) 0.016(2)
C16 0.029(2) 0.037(3) 0.031(2) 0.003(2) -0.0108(19) 0.017(2)
C17 0.0119(17) 0.0122(17) 0.0185(17) -0.0042(15) -0.0003(14) 0.0054(14)
C18 0.019(2) 0.027(2) 0.051(3) -0.021(2) -0.005(2) 0.0086(18)
C19 0.0174(19) 0.020(2) 0.0148(17) -0.0041(15) -0.0031(15) 0.0122(17)
C20 0.0156(19) 0.0101(17) 0.0130(18) -0.0036(14) 0.0011(15) 0.0016(14)
N1 0.0170(15) 0.0177(16) 0.0220(16) 0.0012(12) -0.0002(13) 0.0069(13)
N2 0.0220(17) 0.0148(15) 0.0155(14) 0.0008(13) -0.0005(14) 0.0056(13)
N3 0.0160(15) 0.0161(16) 0.0210(16) 0.0019(13) 0.0014(13) 0.0075(13)
N4 0.0177(17) 0.0137(16) 0.0193(15) -0.0005(13) 0.0024(13) 0.0042(14)
N5 0.0139(15) 0.0158(17) 0.0164(14) 0.0040(13) 0.0041(12) 0.0049(13)
N6 0.029(2) 0.057(3) 0.093(4) -0.041(3) -0.006(2) 0.023(2)
N7 0.0173(16) 0.0208(18) 0.0207(15) 0.0000(15) -0.0005(13) 0.0124(14)
N8 0.0222(18) 0.0235(18) 0.031(2) -0.0093(15) -0.0006(15) 0.0094(14)
Ni1 0.0138(2) 0.0102(2) 0.01218(19) 0.00057(19) 0.00218(17) 0.00429(18)
Ni2 0.0136(2) 0.0131(2) 0.0188(2) -0.00446(19) -0.0002(2) 0.00669(19)
O1 0.060(3) 0.071(3) 0.069(2) 0.016(2) 0.022(2) 0.051(3)

loop_
_atom_type_symbol
_atom_type_description
_atom_type_scat_dispersion_real
_atom_type_scat_dispersion_imag
_atom_type_scat_source
C C 0.0033 0.0016 'International Tables Vol C Tables 4.2.6.8 and 6.1.1.4'
H H 0.0000 0.0000 'International Tables Vol C Tables 4.2.6.8 and 6.1.1.4'
N N 0.0061 0.0033 'International Tables Vol C Tables 4.2.6.8 and 6.1.1.4'
O O 0.0106 0.0060 'International Tables Vol C Tables 4.2.6.8 and 6.1.1.4'
Ni Ni 0.3393 1.1124 'International Tables Vol C Tables 4.2.6.8 and 6.1.1.4'

loop_
_geom_angle_atom_site_label_1
_geom_angle_atom_site_label_2
_geom_angle_atom_site_label_3
_geom_angle
_geom_angle_site_symmetry_1
_geom_angle_site_symmetry_3
_geom_angle_publ_flag
N1 C1 C2 110.5(3) . . ?
N1 C1 H1A 109.6 . . ?
C2 C1 H1A 109.6 . . ?
N1 C1 H1B 109.6 . . ?
C2 C1 H1B 109.6 . . ?
H1A C1 H1B 108.1 . . ?
N2 C2 C1 110.0(3) . . ?
N2 C2 H2A 109.7 . . ?
C1 C2 H2A 109.7 . . ?
N2 C2 H2B 109.7 . . ?
C1 C2 H2B 109.7 . . ?
H2A C2 H2B 108.2 . . ?
N2 C3 C4 110.7(3) . . ?
N2 C3 C5 112.0(3) . . ?
C4 C3 C5 108.5(4) . . ?
N2 C3 H3 108.5 . . ?
C4 C3 H3 108.5 . . ?
C5 C3 H3 108.5 . . ?
C3 C4 H4A 109.5 . . ?
C3 C4 H4B 109.5 . . ?
H4A C4 H4B 109.5 . . ?
C3 C4 H4C 109.5 . . ?
H4A C4 H4C 109.5 . . ?
H4B C4 H4C 109.5 . . ?
C6 C5 C3 119.2(3) . . ?
C6 C5 H5A 107.5 . . ?
C3 C5 H5A 107.5 . . ?
C6 C5 H5B 107.5 . . ?
C3 C5 H5B 107.5 . . ?
H5A C5 H5B 107.0 . . ?
N3 C6 C7 106.8(3) . . ?
N3 C6 C5 109.7(3) . . ?
C7 C6 C5 112.2(4) . . ?
N3 C6 C8 111.9(3) . . ?
C7 C6 C8 107.8(4) . . ?
C5 C6 C8 108.6(3) . . ?
C6 C7 H7A 109.5 . . ?
C6 C7 H7B 109.5 . . ?
H7A C7 H7B 109.5 . . ?
C6 C7 H7C 109.5 . . ?
H7A C7 H7C 109.5 . . ?
H7B C7 H7C 109.5 . . ?
C6 C8 H8A 109.5 . . ?
C6 C8 H8B 109.5 . . ?
H8A C8 H8B 109.5 . . ?
C6 C8 H8C 109.5 . . ?
H8A C8 H8C 109.5 . . ?
H8B C8 H8C 109.5 . . ?
N3 C9 C10 111.7(3) . . ?
N3 C9 H9A 109.3 . . ?
C10 C9 H9A 109.3 . . ?
N3 C9 H9B 109.3 . . ?
C10 C9 H9B 109.3 . . ?
H9A C9 H9B 107.9 . . ?
N4 C10 C9 110.1(3) . . ?
N4 C10 H10A 109.6 . . ?
C9 C10 H10A 109.6 . . ?
N4 C10 H10B 109.6 . . ?
C9 C10 H10B 109.6 . . ?
H10A C10 H10B 108.2 . . ?
N4 C11 C13 111.2(3) . . ?
N4 C11 C12 111.8(3) . . ?
C13 C11 C12 108.4(4) . . ?
N4 C11 H11 108.5 . . ?
C13 C11 H11 108.5 . . ?
C12 C11 H11 108.5 . . ?
C11 C12 H12A 109.5 . . ?
C11 C12 H12B 109.5 . . ?
H12A C12 H12B 109.5 . . ?
C11 C12 H12C 109.5 . . ?
H12A C12 H12C 109.5 . . ?
H12B C12 H12C 109.5 . . ?
C11 C13 C14 118.4(3) . . ?
C11 C13 H13A 107.7 . . ?
C14 C13 H13A 107.7 . . ?
C11 C13 H13B 107.7 . . ?
C14 C13 H13B 107.7 . . ?
H13A C13 H13B 107.1 . . ?
N1 C14 C15 107.3(3) . . ?
N1 C14 C13 110.5(3) . . ?
C15 C14 C13 111.8(3) . . ?
N1 C14 C16 110.9(3) . . ?
C15 C14 C16 108.3(3) . . ?
C13 C14 C16 108.0(3) . . ?
C14 C15 H15A 109.5 . . ?
C14 C15 H15B 109.5 . . ?
H15A C15 H15B 109.5 . . ?
C14 C15 H15C 109.5 . . ?
H15A C15 H15C 109.5 . . ?
H15B C15 H15C 109.5 . . ?
C14 C16 H16A 109.5 . . ?
C14 C16 H16B 109.5 . . ?
H16A C16 H16B 109.5 . . ?
C14 C16 H16C 109.5 . . ?
H16A C16 H16C 109.5 . . ?
H16B C16 H16C 109.5 . . ?
N5 C17 Ni2 175.2(3) . . ?
N6 C18 Ni2 178.1(6) . . ?
N7 C19 Ni2 175.6(3) . . ?
N8 C20 Ni2 175.5(4) . . ?
C1 N1 C14 112.4(3) . . ?
C1 N1 Ni1 105.4(2) . . ?
C14 N1 Ni1 120.9(2) . . ?
C1 N1 H1C 105.7 . . ?
C14 N1 H1C 105.7 . . ?
Ni1 N1 H1C 105.7 . . ?
C2 N2 C3 112.5(3) . . ?
C2 N2 Ni1 104.4(2) . . ?
C3 N2 Ni1 117.7(2) . . ?
C2 N2 H2C 107.2 . . ?
C3 N2 H2C 107.2 . . ?
Ni1 N2 H2C 107.2 . . ?
C9 N3 C6 112.7(3) . . ?
C9 N3 Ni1 106.3(2) . . ?
C6 N3 Ni1 121.9(2) . . ?
C9 N3 H3A 104.8 . . ?
C6 N3 H3A 104.8 . . ?
Ni1 N3 H3A 104.8 . . ?
C11 N4 C10 112.6(3) . . ?
C11 N4 Ni1 116.2(2) . . ?
C10 N4 Ni1 106.5(2) . . ?
C11 N4 H4D 107.0 . . ?
C10 N4 H4D 107.0 . . ?
Ni1 N4 H4D 107.0 . . ?
C17 N5 Ni1 177.9(3) . . ?
C19 N7 Ni1 156.1(3) . 3_564 ?
N5 Ni1 N7 86.61(12) . 2_665 ?
N5 Ni1 N2 87.86(12) . . ?
N7 Ni1 N2 169.90(13) 2_665 . ?
N5 Ni1 N4 172.36(13) . . ?
N7 Ni1 N4 88.37(12) 2_665 . ?
N2 Ni1 N4 97.92(12) . . ?
N5 Ni1 N1 86.23(12) . . ?
N7 Ni1 N1 104.25(13) 2_665 . ?
N2 Ni1 N1 83.80(13) . . ?
N4 Ni1 N1 89.43(13) . . ?
N5 Ni1 N3 102.72(12) . . ?
N7 Ni1 N3 84.75(13) 2_665 . ?
N2 Ni1 N3 88.23(13) . . ?
N4 Ni1 N3 82.53(12) . . ?
N1 Ni1 N3 167.80(12) . . ?
C20 Ni2 C19 90.31(16) . . ?
C20 Ni2 C17 88.55(15) . . ?
C19 Ni2 C17 176.76(17) . . ?
C20 Ni2 C18 175.9(2) . . ?
C19 Ni2 C18 89.81(17) . . ?
C17 Ni2 C18 91.55(17) . . ?
O2 O2 H2D 139.5 4_465 . ?
O2 O2 H2E 39.1 4_465 . ?
H2D O2 H2E 108.8 . . ?
H3D O2' H3E 108.1 . . ?
H1E O1 H1D 106.5 . . ?

loop_
_geom_bond_atom_site_label_1
_geom_bond_atom_site_label_2
_geom_bond_distance
_geom_bond_site_symmetry_2
_geom_bond_publ_flag
C1 N1 1.482(5) . ?
C1 C2 1.500(6) . ?
C1 H1A 0.9900 . ?
C1 H1B 0.9900 . ?
C2 N2 1.477(5) . ?
C2 H2A 0.9900 . ?
C2 H2B 0.9900 . ?
C3 N2 1.500(5) . ?
C3 C4 1.530(6) . ?
C3 C5 1.532(6) . ?
C3 H3 1.0000 . ?
C4 H4A 0.9800 . ?
C4 H4B 0.9800 . ?
C4 H4C 0.9800 . ?
C5 C6 1.527(6) . ?
C5 H5A 0.9900 . ?
C5 H5B 0.9900 . ?
C6 N3 1.501(5) . ?
C6 C7 1.518(6) . ?
C6 C8 1.530(5) . ?
C7 H7A 0.9800 . ?
C7 H7B 0.9800 . ?
C7 H7C 0.9800 . ?
C8 H8A 0.9800 . ?
C8 H8B 0.9800 . ?
C8 H8C 0.9800 . ?
C9 N3 1.490(5) . ?
C9 C10 1.503(6) . ?
C9 H9A 0.9900 . ?
C9 H9B 0.9900 . ?
C10 N4 1.484(5) . ?
C10 H10A 0.9900 . ?
C10 H10B 0.9900 . ?
C11 N4 1.483(5) . ?
C11 C13 1.512(6) . ?
C11 C12 1.542(6) . ?
C11 H11 1.0000 . ?
C12 H12A 0.9800 . ?
C12 H12B 0.9800 . ?
C12 H12C 0.9800 . ?
C13 C14 1.544(6) . ?
C13 H13A 0.9900 . ?
C13 H13B 0.9900 . ?
C14 N1 1.513(5) . ?
C14 C15 1.522(6) . ?
C14 C16 1.573(6) . ?
C15 H15A 0.9800 . ?
C15 H15B 0.9800 . ?
C15 H15C 0.9800 . ?
C16 H16A 0.9800 . ?
C16 H16B 0.9800 . ?
C16 H16C 0.9800 . ?
C17 N5 1.143(5) . ?
C17 Ni2 1.870(3) . ?
C18 N6 1.143(6) . ?
C18 Ni2 1.872(4) . ?
C19 N7 1.140(5) . ?
C19 Ni2 1.863(4) . ?
C20 N8 1.146(5) . ?
C20 Ni2 1.862(4) . ?
N1 Ni1 2.167(3) . ?
N1 H1C 0.9300 . ?
N2 Ni1 2.115(3) . ?
N2 H2C 0.9300 . ?
N3 Ni1 2.197(3) . ?
N3 H3A 0.9300 . ?
N4 Ni1 2.142(3) . ?
N4 H4D 0.9300 . ?
N5 Ni1 2.080(3) . ?
N7 Ni1 2.095(3) 3_564 ?
Ni1 N7 2.095(3) 2_665 ?
O2 O2 1.3177 4_465 ?
O2 H2D 0.8677 . ?
O2 H2E 0.8488 . ?
O2' H3D 0.8537 . ?
O2' H3E 0.8649 . ?
O1 H1E 0.8617 . ?
O1 H1D 0.8686 . ?

loop_
_geom_hbond_atom_site_label_D
_geom_hbond_atom_site_label_H
_geom_hbond_atom_site_label_A
_geom_hbond_distance_DH
_geom_hbond_distance_HA
_geom_hbond_distance_DA
_geom_hbond_angle_DHA
_geom_hbond_site_symmetry_A
O1 H1D N6 0.87 2.53 3.184(6) 133.0 4
N1 H1C O1 0.93 2.17 3.053(5) 159.2 4
N2 H2C N8 0.93 2.11 3.029(5) 168.7 4_565
N4 H4D N8 0.93 2.19 3.066(5) 157.2 4_565
O2' H3D O2 0.85 2.62 3.415 155.9 4_465
O2' H3E O2' 0.86 1.26 1.990 138.3 6
O2 H2D O2' 0.87 1.49 2.351 172.1 .
O2' H3D O2 0.85 1.66 2.351 136.2 .
O1 H1E N6 0.86 2.10 2.956(7) 174.4 .

loop_
_geom_torsion_atom_site_label_1
_geom_torsion_atom_site_label_2
_geom_torsion_atom_site_label_3
_geom_torsion_atom_site_label_4
_geom_torsion
_geom_torsion_site_symmetry_1
_geom_torsion_site_symmetry_2
_geom_torsion_site_symmetry_3
_geom_torsion_site_symmetry_4
_geom_torsion_publ_flag
N1 C1 C2 N2 58.0(5) . . . . ?
N2 C3 C5 C6 -70.2(5) . . . . ?
C4 C3 C5 C6 167.3(4) . . . . ?
C3 C5 C6 N3 63.3(5) . . . . ?
C3 C5 C6 C7 -55.2(5) . . . . ?
C3 C5 C6 C8 -174.2(4) . . . . ?
N3 C9 C10 N4 54.6(4) . . . . ?
N4 C11 C13 C14 -73.4(4) . . . . ?
C12 C11 C13 C14 163.3(4) . . . . ?
C11 C13 C14 N1 64.3(4) . . . . ?
C11 C13 C14 C15 -55.1(5) . . . . ?
C11 C13 C14 C16 -174.2(3) . . . . ?
C2 C1 N1 C14 -168.7(3) . . . . ?
C2 C1 N1 Ni1 -35.1(4) . . . . ?
C15 C14 N1 C1 -162.1(3) . . . . ?
C13 C14 N1 C1 75.8(4) . . . . ?
C16 C14 N1 C1 -43.9(4) . . . . ?
C15 C14 N1 Ni1 72.3(4) . . . . ?
C13 C14 N1 Ni1 -49.8(4) . . . . ?
C16 C14 N1 Ni1 -169.5(3) . . . . ?
C1 C2 N2 C3 -176.1(3) . . . . ?
C1 C2 N2 Ni1 -47.3(3) . . . . ?
C4 C3 N2 C2 -56.1(4) . . . . ?
C5 C3 N2 C2 -177.3(3) . . . . ?
C4 C3 N2 Ni1 -177.5(3) . . . . ?
C5 C3 N2 Ni1 61.2(4) . . . . ?
C10 C9 N3 C6 -169.9(3) . . . . ?
C10 C9 N3 Ni1 -34.0(4) . . . . ?
C7 C6 N3 C9 -161.8(3) . . . . ?
C5 C6 N3 C9 76.5(4) . . . . ?
C8 C6 N3 C9 -44.1(5) . . . . ?
C7 C6 N3 Ni1 70.1(4) . . . . ?
C5 C6 N3 Ni1 -51.7(4) . . . . ?
C8 C6 N3 Ni1 -172.3(3) . . . . ?
C13 C11 N4 C10 -173.4(3) . . . . ?
C12 C11 N4 C10 -52.1(4) . . . . ?
C13 C11 N4 Ni1 63.4(4) . . . . ?
C12 C11 N4 Ni1 -175.3(3) . . . . ?
C9 C10 N4 C11 -173.0(3) . . . . ?
C9 C10 N4 Ni1 -44.5(4) . . . . ?
Ni2 C17 N5 Ni1 41(12) . . . . ?
Ni2 C19 N7 Ni1 -58(5) . . . 3_564 ?
C17 N5 Ni1 N7 37(9) . . . 2_665 ?
C17 N5 Ni1 N2 -135(9) . . . . ?
C17 N5 Ni1 N4 86(9) . . . . ?
C17 N5 Ni1 N1 141(9) . . . . ?
C17 N5 Ni1 N3 -47(9) . . . . ?
C2 N2 Ni1 N5 -65.2(2) . . . . ?
C3 N2 Ni1 N5 60.3(3) . . . . ?
C2 N2 Ni1 N7 -122.0(7) . . . 2_665 ?
C3 N2 Ni1 N7 3.5(9) . . . 2_665 ?
C2 N2 Ni1 N4 109.8(2) . . . . ?
C3 N2 Ni1 N4 -124.7(3) . . . . ?
C2 N2 Ni1 N1 21.3(2) . . . . ?
C3 N2 Ni1 N1 146.8(3) . . . . ?
C2 N2 Ni1 N3 -168.0(2) . . . . ?
C3 N2 Ni1 N3 -42.5(3) . . . . ?
C11 N4 Ni1 N5 12.3(11) . . . . ?
C10 N4 Ni1 N5 -114.0(9) . . . . ?
C11 N4 Ni1 N7 61.3(3) . . . 2_665 ?
C10 N4 Ni1 N7 -65.0(2) . . . 2_665 ?
C11 N4 Ni1 N2 -126.7(3) . . . . ?
C10 N4 Ni1 N2 107.0(2) . . . . ?
C11 N4 Ni1 N1 -43.0(3) . . . . ?
C10 N4 Ni1 N1 -169.3(2) . . . . ?
C11 N4 Ni1 N3 146.2(3) . . . . ?
C10 N4 Ni1 N3 19.9(2) . . . . ?
C1 N1 Ni1 N5 95.5(2) . . . . ?
C14 N1 Ni1 N5 -135.7(3) . . . . ?
C1 N1 Ni1 N7 -178.9(2) . . . 2_665 ?
C14 N1 Ni1 N7 -50.2(3) . . . 2_665 ?
C1 N1 Ni1 N2 7.3(2) . . . . ?
C14 N1 Ni1 N2 136.0(3) . . . . ?
C1 N1 Ni1 N4 -90.8(2) . . . . ?
C14 N1 Ni1 N4 38.0(3) . . . . ?
C1 N1 Ni1 N3 -42.2(7) . . . . ?
C14 N1 Ni1 N3 86.6(6) . . . . ?
C9 N3 Ni1 N5 -178.4(2) . . . . ?
C6 N3 Ni1 N5 -47.5(3) . . . . ?
C9 N3 Ni1 N7 96.3(2) . . . 2_665 ?
C6 N3 Ni1 N7 -132.8(3) . . . 2_665 ?
C9 N3 Ni1 N2 -91.0(2) . . . . ?
C6 N3 Ni1 N2 39.9(3) . . . . ?
C9 N3 Ni1 N4 7.3(2) . . . . ?
C6 N3 Ni1 N4 138.2(3) . . . . ?
C9 N3 Ni1 N1 -41.9(7) . . . . ?
C6 N3 Ni1 N1 89.0(6) . . . . ?
N8 C20 Ni2 C19 -109(4) . . . . ?
N8 C20 Ni2 C17 74(4) . . . . ?
N8 C20 Ni2 C18 -17(6) . . . . ?
N7 C19 Ni2 C20 -151(5) . . . . ?
N7 C19 Ni2 C17 -81(6) . . . . ?
N7 C19 Ni2 C18 33(5) . . . . ?
N5 C17 Ni2 C20 -13(4) . . . . ?
N5 C17 Ni2 C19 -83(5) . . . . ?
N5 C17 Ni2 C18 163(4) . . . . ?
N6 C18 Ni2 C20 -13(16) . . . . ?
N6 C18 Ni2 C19 78(14) . . . . ?
N6 C18 Ni2 C17 -105(14) . . . . ?
